data_7120121
loop_
_publ_author_name
'Helmdach, Kai'
'Ludwig, Stephan'
'Villinger, Alexander'
'Hollmann, Dirk'
'K\"osters, Jutta'
'Seidel, Wolfram W.'

_publ_section_title
;
 Synthesis and activation potential of an open shell diphosphine.
;
_journal_name_full 'Chemical communications (Cambridge, England)'
_journal_paper_doi 10.1039/c7cc02114c
_journal_year 2017
_chemical_formula_moiety 'C26 H24 B F4 N P2'
_chemical_formula_sum 'C26 H24 B F4 N P2'
_chemical_formula_weight 499.21
_chemical_name_systematic Ethanebis(diphenylphosphoranylidene)ammonium-tetrafluoroborate
_chemical_properties_physical ', Moisture-sensitive'
_space_group_crystal_system orthorhombic
_space_group_IT_number 33
_space_group_name_Hall 'P 2c -2n'
_space_group_name_H-M_alt 'P n a 21'
_symmetry_space_group_name_Hall 'P 2c -2n'
_symmetry_space_group_name_H-M 'P n a 21'
_atom_sites_solution_hydrogens geom
_audit_creation_method SHELXL-2014
_audit_update_record
;
2017-03-17 deposited with the CCDC.
2017-05-10 downloaded from the CCDC.
;
_cell_angle_alpha 90
_cell_angle_beta 90
_cell_angle_gamma 90
_cell_formula_units_Z 4
_cell_length_a 17.0029(15)
_cell_length_b 13.0353(13)
_cell_length_c 10.6338(8)
_cell_measurement_reflns_used 3152
_cell_measurement_temperature 123(2)
_cell_measurement_theta_max 25.52
_cell_measurement_theta_min 2.40
_cell_volume 2356.9(4)
_computing_cell_refinement 'Bruker SAINT'
_computing_data_collection 'Bruker APEX2'
_computing_data_reduction 'Bruker SAINT'
_computing_molecular_graphics 'Mercury 2016 '
_computing_publication_material 'SHELXL-2014 (Sheldrick, 2014)'
_computing_structure_refinement 'SHELXL-2014 (Sheldrick, 2014)'
_computing_structure_solution 'SHELXS-97 (Sheldrick 2008)'
_diffrn_ambient_temperature 123(2)
_diffrn_measured_fraction_theta_full 1.000
_diffrn_measured_fraction_theta_max 0.997
_diffrn_measurement_device_type 'Bruker D8 QUEST diffractometer'
_diffrn_measurement_method 'phi and omega scans'
_diffrn_radiation_monochromator multilayer
_diffrn_radiation_source 'microfocus sealed tube'
_diffrn_radiation_type MoK\a
_diffrn_radiation_wavelength 0.71073
_diffrn_reflns_av_R_equivalents 0.1113
_diffrn_reflns_av_unetI/netI 0.0867
_diffrn_reflns_Laue_measured_fraction_full 1.000
_diffrn_reflns_Laue_measured_fraction_max 0.997
_diffrn_reflns_limit_h_max 22
_diffrn_reflns_limit_h_min -22
_diffrn_reflns_limit_k_max 16
_diffrn_reflns_limit_k_min -16
_diffrn_reflns_limit_l_max 13
_diffrn_reflns_limit_l_min -12
_diffrn_reflns_number 19858
_diffrn_reflns_point_group_measured_fraction_full 0.964
_diffrn_reflns_point_group_measured_fraction_max 0.955
_diffrn_reflns_theta_full 25.242
_diffrn_reflns_theta_max 27.500
_diffrn_reflns_theta_min 2.396
_exptl_absorpt_coefficient_mu 0.232
_exptl_absorpt_correction_T_max 0.7456
_exptl_absorpt_correction_T_min 0.6511
_exptl_absorpt_correction_type multi-scan
_exptl_absorpt_process_details '(SADABS; Sheldrick, 2014)'
_exptl_crystal_colour colourless
_exptl_crystal_density_diffrn 1.407
_exptl_crystal_description needle
_exptl_crystal_F_000 1032
_exptl_crystal_recrystallization_method 'Re-crystallisation from solvent: dichloromethane/diethylether'
_exptl_crystal_size_max 0.570
_exptl_crystal_size_mid 0.070
_exptl_crystal_size_min 0.030
_refine_diff_density_max 0.296
_refine_diff_density_min -0.369
_refine_diff_density_rms 0.066
_refine_ls_abs_structure_details
;
 Flack x determined using 1344 quotients [(I+)-(I-)]/[(I+)+(I-)]
 (Parsons, Flack and Wagner, Acta Cryst. B69 (2013) 249-259).
;
_refine_ls_abs_structure_Flack -0.01(7)
_refine_ls_extinction_method none
_refine_ls_goodness_of_fit_ref 0.814
_refine_ls_hydrogen_treatment constr
_refine_ls_matrix_type full
_refine_ls_number_parameters 338
_refine_ls_number_reflns 5164
_refine_ls_number_restraints 20
_refine_ls_restrained_S_all 0.813
_refine_ls_R_factor_all 0.0922
_refine_ls_R_factor_gt 0.0513
_refine_ls_shift/su_max 0.001
_refine_ls_shift/su_mean 0.000
_refine_ls_structure_factor_coef Fsqd
_refine_ls_weighting_details 'w=1/[\s^2^(Fo^2^)+(0.0767P)^2^+3.6793P] where P=(Fo^2^+2Fc^2^)/3'
_refine_ls_weighting_scheme calc
_refine_ls_wR_factor_gt 0.1113
_refine_ls_wR_factor_ref 0.1377
_reflns_Friedel_coverage 0.818
_reflns_Friedel_fraction_full 0.924
_reflns_Friedel_fraction_max 0.908
_reflns_number_gt 3695
_reflns_number_total 5164
_reflns_threshold_expression 'I > 2\s(I)'
_cod_data_source_file c7cc02114c2.cif
_cod_data_source_block kh463
_cod_database_code 7120121
_shelx_space_group_comment
;
The symmetry employed for this shelxl refinement is uniquely defined
by the following loop, which should always be used as a source of
symmetry information in preference to the above space-group names.
They are only intended as comments.
;
_shelx_estimated_absorpt_t_min 0.879
_shelx_estimated_absorpt_t_max 0.993
_shelxl_version_number 2014-3

loop_
_space_group_symop_operation_xyz
'x, y, z'
'-x, -y, z+1/2'
'x+1/2, -y+1/2, z'
'-x+1/2, y+1/2, z+1/2'

loop_
_atom_site_label
_atom_site_type_symbol
_atom_site_fract_x
_atom_site_fract_y
_atom_site_fract_z
_atom_site_U_iso_or_equiv
_atom_site_adp_type
_atom_site_occupancy
_atom_site_site_symmetry_order
_atom_site_calc_flag
_atom_site_refinement_flags_posn
_atom_site_refinement_flags_adp
_atom_site_refinement_flags_occupancy
_atom_site_disorder_assembly
_atom_site_disorder_group
P1 P 0.46870(7) 0.45053(10) 0.66059(13) 0.0193(3) Uani 1 1 d . . . . .
P2 P 0.34407(8) 0.54843(10) 0.75252(12) 0.0200(3) Uani 1 1 d . . . . .
N1 N 0.4263(2) 0.4935(3) 0.7855(4) 0.0192(9) Uani 1 1 d . . . . .
C1 C 0.4288(3) 0.5314(4) 0.5365(5) 0.0250(12) Uani 1 1 d . . . . .
H00A H 0.4596 0.5954 0.5280 0.030 Uiso 1 1 calc R U . . .
H00B H 0.4289 0.4948 0.4549 0.030 Uiso 1 1 calc R U . . .
C8 C 0.6197(3) 0.3752(4) 0.6998(6) 0.0294(13) Uani 1 1 d . . . . .
H006 H 0.5986 0.3083 0.6890 0.035 Uiso 1 1 calc R U . . .
C15 C 0.2619(3) 0.4755(4) 0.8069(5) 0.0228(11) Uani 1 1 d . . . . .
C26 C 0.3910(3) 0.7492(4) 0.7777(6) 0.0329(14) Uani 1 1 d . . . . .
H008 H 0.4241 0.7354 0.7077 0.040 Uiso 1 1 calc R U . . .
C21 C 0.3386(3) 0.6745(4) 0.8212(5) 0.0252(12) Uani 1 1 d . . . . .
C9 C 0.4456(3) 0.3192(4) 0.6275(5) 0.0225(12) Uani 1 1 d . . . . .
C14 C 0.4446(3) 0.2799(5) 0.5059(6) 0.0322(14) Uani 1 1 d . . . . .
H00C H 0.4555 0.3231 0.4361 0.039 Uiso 1 1 calc R U . . .
C16 C 0.1868(3) 0.4920(5) 0.7568(7) 0.0339(13) Uani 1 1 d . . . . .
H00D H 0.1791 0.5420 0.6930 0.041 Uiso 1 1 calc R U . . .
C12 C 0.4138(4) 0.1126(5) 0.5888(7) 0.0389(17) Uani 1 1 d . . . . .
H00E H 0.4031 0.0419 0.5752 0.047 Uiso 1 1 calc R U . . .
C3 C 0.5724(3) 0.4614(4) 0.6814(5) 0.0224(12) Uani 1 1 d . . . . .
C7 C 0.6976(3) 0.3881(5) 0.7339(6) 0.0372(15) Uani 1 1 d . . . . .
H00F H 0.7298 0.3296 0.7481 0.045 Uiso 1 1 calc R U . . .
C10 C 0.4307(3) 0.2542(4) 0.7293(5) 0.0274(12) Uani 1 1 d . . . . .
H00H H 0.4311 0.2807 0.8125 0.033 Uiso 1 1 calc R U . . .
C2 C 0.3434(3) 0.5549(5) 0.5797(5) 0.0260(12) Uani 1 1 d . . . . .
H00G H 0.3063 0.5037 0.5446 0.031 Uiso 1 1 calc R U . . .
H00I H 0.3271 0.6240 0.5511 0.031 Uiso 1 1 calc R U . . .
C6 C 0.7289(3) 0.4851(5) 0.7475(7) 0.0365(14) Uani 1 1 d . . . . .
H00J H 0.7825 0.4932 0.7704 0.044 Uiso 1 1 calc R U . . .
C11 C 0.4154(4) 0.1512(5) 0.7089(6) 0.0357(15) Uani 1 1 d . . . . .
H00K H 0.4059 0.1071 0.7783 0.043 Uiso 1 1 calc R U . . .
C23 C 0.2928(4) 0.7912(5) 0.9806(6) 0.0384(16) Uani 1 1 d . . . . .
H00L H 0.2589 0.8061 1.0492 0.046 Uiso 1 1 calc R U . . .
C25 C 0.3944(4) 0.8432(5) 0.8374(7) 0.0392(16) Uani 1 1 d . . . . .
H00M H 0.4300 0.8941 0.8085 0.047 Uiso 1 1 calc R U . . .
C5 C 0.6825(3) 0.5707(5) 0.7279(6) 0.0337(14) Uani 1 1 d . . . . .
H00N H 0.7044 0.6373 0.7372 0.040 Uiso 1 1 calc R U . . .
C18 C 0.1347(4) 0.3641(5) 0.8955(7) 0.0429(17) Uani 1 1 d . . . . .
H00O H 0.0910 0.3265 0.9268 0.051 Uiso 1 1 calc R U . . .
C24 C 0.3462(4) 0.8635(5) 0.9389(6) 0.0374(16) Uani 1 1 d . . . . .
H00P H 0.3498 0.9278 0.9804 0.045 Uiso 1 1 calc R U . . .
C17 C 0.1240(4) 0.4351(5) 0.8006(7) 0.0411(16) Uani 1 1 d . . . . .
H00Q H 0.0732 0.4449 0.7653 0.049 Uiso 1 1 calc R U . . .
C22 C 0.2894(4) 0.6957(5) 0.9204(6) 0.0313(13) Uani 1 1 d . . . . .
H00S H 0.2528 0.6455 0.9482 0.038 Uiso 1 1 calc R U . . .
C20 C 0.2728(3) 0.4029(5) 0.9012(6) 0.0324(14) Uani 1 1 d . . . . .
H00T H 0.3236 0.3911 0.9354 0.039 Uiso 1 1 calc R U . . .
C4 C 0.6045(3) 0.5600(5) 0.6949(5) 0.0274(13) Uani 1 1 d . . . . .
H00U H 0.5727 0.6189 0.6813 0.033 Uiso 1 1 calc R U . . .
C19 C 0.2082(4) 0.3476(5) 0.9449(7) 0.0436(17) Uani 1 1 d . . . . .
H00V H 0.2151 0.2980 1.0095 0.052 Uiso 1 1 calc R U . . .
C13 C 0.4276(4) 0.1766(6) 0.4875(7) 0.0434(17) Uani 1 1 d . . . . .
H00W H 0.4255 0.1498 0.4045 0.052 Uiso 1 1 calc R U . . .
B1 B 0.4234(4) 0.1726(6) 0.0719(7) 0.0355(17) Uani 1 1 d . . . . .
F1A F 0.4537(8) 0.0773(9) 0.041(2) 0.044(4) Uani 0.407(12) 1 d D . P A 1
F2A F 0.4255(11) 0.1875(13) 0.2031(9) 0.037(3) Uani 0.407(12) 1 d D . P A 1
F4A F 0.3512(8) 0.1866(18) 0.0222(15) 0.042(3) Uani 0.407(12) 1 d D . P A 1
F1B F 0.4648(16) 0.111(2) 0.154(4) 0.044(4) Uani 0.164(7) 1 d D . P A 2
F2B F 0.3546(16) 0.2097(16) 0.144(3) 0.037(3) Uani 0.164(7) 1 d D . P A 2
F4B F 0.3885(18) 0.110(2) -0.022(2) 0.042(3) Uani 0.164(7) 1 d D . P A 2
F1C F 0.4660(14) 0.089(2) 0.099(4) 0.044(4) Uani 0.193(10) 1 d D . P A 3
F2C F 0.387(2) 0.2101(17) 0.191(2) 0.037(3) Uani 0.193(10) 1 d D . P A 3
F4C F 0.3555(19) 0.144(3) 0.000(3) 0.042(3) Uani 0.193(10) 1 d D . P A 3
F1D F 0.4387(18) 0.082(2) -0.011(2) 0.044(4) Uani 0.236(11) 1 d D . P A 4
F2D F 0.4511(15) 0.147(2) 0.1843(19) 0.037(3) Uani 0.236(11) 1 d D . P A 4
F4D F 0.3477(16) 0.197(3) 0.066(3) 0.042(3) Uani 0.236(11) 1 d D . P A 4
F3 F 0.4708(2) 0.2501(3) 0.0215(3) 0.0401(9) Uani 1 1 d . . . . .

loop_
_atom_site_aniso_label
_atom_site_aniso_U_11
_atom_site_aniso_U_22
_atom_site_aniso_U_33
_atom_site_aniso_U_23
_atom_site_aniso_U_13
_atom_site_aniso_U_12
P1 0.0202(6) 0.0211(7) 0.0168(6) -0.0002(6) 0.0002(6) 0.0000(5)
P2 0.0204(6) 0.0183(7) 0.0213(6) -0.0013(6) -0.0028(6) 0.0011(5)
N1 0.021(2) 0.019(2) 0.018(2) 0.0003(16) -0.0012(16) -0.0001(18)
C1 0.030(3) 0.026(3) 0.019(3) 0.002(2) -0.001(2) -0.001(2)
C8 0.027(3) 0.022(3) 0.039(3) -0.009(2) 0.002(2) 0.000(2)
C15 0.022(3) 0.017(3) 0.030(3) -0.005(2) -0.001(2) 0.003(2)
C26 0.026(3) 0.024(3) 0.049(4) -0.001(3) -0.001(3) 0.004(2)
C21 0.023(3) 0.023(3) 0.029(3) -0.004(2) -0.009(2) 0.002(2)
C9 0.020(3) 0.021(3) 0.027(3) -0.004(2) -0.0040(19) 0.001(2)
C14 0.033(3) 0.035(4) 0.028(3) -0.007(2) 0.006(3) 0.003(3)
C16 0.028(3) 0.030(3) 0.044(4) -0.007(3) -0.004(3) 0.005(2)
C12 0.024(3) 0.029(4) 0.064(5) -0.015(3) -0.001(3) -0.006(3)
C3 0.022(2) 0.027(3) 0.018(3) -0.002(2) 0.005(2) -0.002(2)
C7 0.024(3) 0.041(4) 0.046(4) -0.012(3) -0.004(3) 0.005(3)
C10 0.026(3) 0.026(3) 0.031(3) -0.001(2) -0.004(2) -0.003(2)
C2 0.031(3) 0.026(3) 0.020(3) 0.002(2) -0.008(2) 0.005(3)
C6 0.021(3) 0.044(4) 0.045(4) -0.011(3) 0.004(3) -0.002(2)
C11 0.032(3) 0.026(3) 0.050(4) -0.002(3) -0.003(3) -0.003(3)
C23 0.054(4) 0.032(4) 0.029(3) -0.003(3) 0.003(3) 0.009(3)
C25 0.030(3) 0.023(3) 0.065(5) -0.003(3) -0.009(3) 0.001(3)
C5 0.035(3) 0.033(4) 0.034(4) -0.003(2) 0.004(2) -0.012(3)
C18 0.035(4) 0.034(4) 0.060(4) -0.016(3) 0.014(3) -0.007(3)
C24 0.045(4) 0.021(3) 0.046(4) -0.011(3) -0.021(3) 0.009(3)
C17 0.022(3) 0.042(4) 0.059(4) -0.017(3) -0.004(3) 0.001(3)
C22 0.037(3) 0.023(3) 0.034(3) -0.002(2) -0.001(3) 0.002(3)
C20 0.026(3) 0.032(3) 0.039(4) 0.005(3) 0.000(2) 0.000(3)
C4 0.029(3) 0.027(3) 0.026(3) 0.001(2) 0.001(2) -0.002(2)
C19 0.046(4) 0.037(4) 0.048(4) 0.008(3) 0.011(3) -0.010(3)
C13 0.045(4) 0.046(4) 0.039(4) -0.026(3) 0.003(3) -0.006(3)
B1 0.039(4) 0.033(4) 0.034(4) 0.004(3) -0.003(3) -0.005(3)
F1A 0.051(6) 0.021(3) 0.058(14) -0.008(7) -0.005(7) 0.000(4)
F2A 0.051(9) 0.033(6) 0.027(4) 0.002(4) -0.002(5) -0.012(6)
F4A 0.029(3) 0.059(7) 0.038(8) 0.003(8) -0.004(6) 0.000(5)
F1B 0.051(6) 0.021(3) 0.058(14) -0.008(7) -0.005(7) 0.000(4)
F2B 0.051(9) 0.033(6) 0.027(4) 0.002(4) -0.002(5) -0.012(6)
F4B 0.029(3) 0.059(7) 0.038(8) 0.003(8) -0.004(6) 0.000(5)
F1C 0.051(6) 0.021(3) 0.058(14) -0.008(7) -0.005(7) 0.000(4)
F2C 0.051(9) 0.033(6) 0.027(4) 0.002(4) -0.002(5) -0.012(6)
F4C 0.029(3) 0.059(7) 0.038(8) 0.003(8) -0.004(6) 0.000(5)
F1D 0.051(6) 0.021(3) 0.058(14) -0.008(7) -0.005(7) 0.000(4)
F2D 0.051(9) 0.033(6) 0.027(4) 0.002(4) -0.002(5) -0.012(6)
F4D 0.029(3) 0.059(7) 0.038(8) 0.003(8) -0.004(6) 0.000(5)
F3 0.059(2) 0.0282(19) 0.0328(19) -0.0008(15) 0.0056(17) -0.0111(17)

loop_
_atom_type_symbol
_atom_type_description
_atom_type_scat_dispersion_real
_atom_type_scat_dispersion_imag
_atom_type_scat_source
C C 0.0033 0.0016 'International Tables Vol C Tables 4.2.6.8 and 6.1.1.4'
H H 0.0000 0.0000 'International Tables Vol C Tables 4.2.6.8 and 6.1.1.4'
B B 0.0013 0.0007 'International Tables Vol C Tables 4.2.6.8 and 6.1.1.4'
F F 0.0171 0.0103 'International Tables Vol C Tables 4.2.6.8 and 6.1.1.4'
N N 0.0061 0.0033 'International Tables Vol C Tables 4.2.6.8 and 6.1.1.4'
P P 0.1023 0.0942 'International Tables Vol C Tables 4.2.6.8 and 6.1.1.4'

loop_
_geom_angle_atom_site_label_1
_geom_angle_atom_site_label_2
_geom_angle_atom_site_label_3
_geom_angle
N1 P1 C3 108.2(2)
N1 P1 C9 113.3(2)
C3 P1 C9 108.5(2)
N1 P1 C1 103.3(2)
C3 P1 C1 114.4(3)
C9 P1 C1 109.2(3)
N1 P1 P2 34.32(15)
C3 P1 P2 134.76(18)
C9 P1 P2 110.85(17)
C1 P1 P2 72.02(18)
N1 P2 C15 111.9(2)
N1 P2 C21 111.3(2)
C15 P2 C21 108.3(3)
N1 P2 C2 104.1(3)
C15 P2 C2 110.0(3)
C21 P2 C2 111.3(3)
N1 P2 P1 34.35(15)
C15 P2 P1 119.15(18)
C21 P2 P1 128.91(18)
C2 P2 P1 70.13(19)
P2 N1 P1 111.3(2)
C2 C1 P1 104.4(3)
C2 C1 H00A 110.9
P1 C1 H00A 110.9
C2 C1 H00B 110.9
P1 C1 H00B 110.9
H00A C1 H00B 108.9
C7 C8 C3 119.4(6)
C7 C8 H006 120.3
C3 C8 H006 120.3
C20 C15 C16 120.0(5)
C20 C15 P2 119.4(4)
C16 C15 P2 120.6(4)
C25 C26 C21 119.5(6)
C25 C26 H008 120.3
C21 C26 H008 120.3
C22 C21 C26 120.1(6)
C22 C21 P2 121.8(5)
C26 C21 P2 117.9(4)
C14 C9 C10 119.6(5)
C14 C9 P1 122.5(4)
C10 C9 P1 117.9(4)
C13 C14 C9 119.3(6)
C13 C14 H00C 120.3
C9 C14 H00C 120.3
C17 C16 C15 119.6(6)
C17 C16 H00D 120.2
C15 C16 H00D 120.2
C11 C12 C13 119.9(6)
C11 C12 H00E 120.0
C13 C12 H00E 120.0
C8 C3 C4 119.9(5)
C8 C3 P1 121.6(4)
C4 C3 P1 118.0(4)
C6 C7 C8 120.4(6)
C6 C7 H00F 119.8
C8 C7 H00F 119.8
C11 C10 C9 120.1(5)
C11 C10 H00H 120.0
C9 C10 H00H 120.0
C1 C2 P2 106.3(4)
C1 C2 H00G 110.5
P2 C2 H00G 110.5
C1 C2 H00I 110.5
P2 C2 H00I 110.5
H00G C2 H00I 108.7
C7 C6 C5 120.3(5)
C7 C6 H00J 119.8
C5 C6 H00J 119.8
C12 C11 C10 120.3(6)
C12 C11 H00K 119.8
C10 C11 H00K 119.8
C24 C23 C22 119.1(6)
C24 C23 H00L 120.4
C22 C23 H00L 120.4
C24 C25 C26 120.4(6)
C24 C25 H00M 119.8
C26 C25 H00M 119.8
C4 C5 C6 120.4(6)
C4 C5 H00N 119.8
C6 C5 H00N 119.8
C19 C18 C17 120.3(6)
C19 C18 H00O 119.9
C17 C18 H00O 119.9
C25 C24 C23 120.7(6)
C25 C24 H00P 119.7
C23 C24 H00P 119.7
C16 C17 C18 120.3(6)
C16 C17 H00Q 119.9
C18 C17 H00Q 119.9
C21 C22 C23 120.3(6)
C21 C22 H00S 119.9
C23 C22 H00S 119.9
C15 C20 C19 119.1(6)
C15 C20 H00T 120.4
C19 C20 H00T 120.4
C5 C4 C3 119.5(6)
C5 C4 H00U 120.3
C3 C4 H00U 120.3
C18 C19 C20 120.6(7)
C18 C19 H00V 119.7
C20 C19 H00V 119.7
C12 C13 C14 120.7(6)
C12 C13 H00W 119.6
C14 C13 H00W 119.6
F2D B1 F4D 116.4(15)
F4A B1 F1A 111.7(11)
F2D B1 F3 108.7(10)
F4D B1 F3 111.7(16)
F1C B1 F3 110.9(12)
F4A B1 F3 106.1(10)
F1B B1 F3 111.6(13)
F1A B1 F3 110.2(8)
F4A B1 F2A 113.0(10)
F1A B1 F2A 110.2(9)
F3 B1 F2A 105.4(7)
F1B B1 F4B 109.0(17)
F3 B1 F4B 113.0(11)
F1C B1 F4C 110.0(17)
F3 B1 F4C 116.5(13)
F1B B1 F2B 105.5(18)
F3 B1 F2B 114.6(10)
F4B B1 F2B 102.6(15)
F2D B1 F1D 105.7(16)
F4D B1 F1D 109.2(17)
F3 B1 F1D 104.3(12)

loop_
_geom_bond_atom_site_label_1
_geom_bond_atom_site_label_2
_geom_bond_distance
P1 N1 1.611(4)
P1 C3 1.783(5)
P1 C9 1.791(6)
P1 C1 1.820(5)
P1 P2 2.6598(18)
P2 N1 1.610(4)
P2 C15 1.787(6)
P2 C21 1.800(6)
P2 C2 1.840(5)
C1 C2 1.553(8)
C1 H00A 0.9900
C1 H00B 0.9900
C8 C7 1.384(8)
C8 C3 1.395(8)
C8 H006 0.9500
C15 C20 1.392(8)
C15 C16 1.400(8)
C26 C25 1.381(9)
C26 C21 1.399(8)
C26 H008 0.9500
C21 C22 1.375(8)
C9 C14 1.392(8)
C9 C10 1.397(8)
C14 C13 1.390(9)
C14 H00C 0.9500
C16 C17 1.381(9)
C16 H00D 0.9500
C12 C11 1.373(9)
C12 C13 1.383(10)
C12 H00E 0.9500
C3 C4 1.404(7)
C7 C6 1.380(9)
C7 H00F 0.9500
C10 C11 1.384(8)
C10 H00H 0.9500
C2 H00G 0.9900
C2 H00I 0.9900
C6 C5 1.382(9)
C6 H00J 0.9500
C11 H00K 0.9500
C23 C24 1.381(9)
C23 C22 1.401(8)
C23 H00L 0.9500
C25 C24 1.380(10)
C25 H00M 0.9500
C5 C4 1.378(8)
C5 H00N 0.9500
C18 C19 1.372(10)
C18 C17 1.382(11)
C18 H00O 0.9500
C24 H00P 0.9500
C17 H00Q 0.9500
C22 H00S 0.9500
C20 C19 1.393(8)
C20 H00T 0.9500
C4 H00U 0.9500
C19 H00V 0.9500
C13 H00W 0.9500
B1 F2D 1.33(2)
B1 F4D 1.33(3)
B1 F1C 1.33(2)
B1 F4A 1.349(15)
B1 F1B 1.38(3)
B1 F1A 1.383(14)
B1 F3 1.399(8)
B1 F2A 1.410(13)
B1 F4B 1.42(2)
B1 F4C 1.44(3)
B1 F2B 1.48(2)
B1 F1D 1.49(2)

loop_
_geom_torsion_atom_site_label_1
_geom_torsion_atom_site_label_2
_geom_torsion_atom_site_label_3
_geom_torsion_atom_site_label_4
_geom_torsion
C15 P2 N1 P1 110.1(3)
C21 P2 N1 P1 -128.7(3)
C2 P2 N1 P1 -8.7(3)
C3 P1 N1 P2 146.4(3)
C9 P1 N1 P2 -93.2(3)
C1 P1 N1 P2 24.8(3)
N1 P1 C1 C2 -33.4(4)
C3 P1 C1 C2 -150.7(3)
C9 P1 C1 C2 87.5(4)
P2 P1 C1 C2 -19.0(3)
N1 P2 C15 C20 20.3(5)
C21 P2 C15 C20 -102.7(5)
C2 P2 C15 C20 135.5(5)
P1 P2 C15 C20 57.6(5)
N1 P2 C15 C16 -160.6(4)
C21 P2 C15 C16 76.4(5)
C2 P2 C15 C16 -45.4(5)
P1 P2 C15 C16 -123.3(4)
C25 C26 C21 C22 1.8(9)
C25 C26 C21 P2 -173.0(5)
N1 P2 C21 C22 -109.2(5)
C15 P2 C21 C22 14.1(5)
C2 P2 C21 C22 135.2(5)
P1 P2 C21 C22 -143.7(4)
N1 P2 C21 C26 65.5(5)
C15 P2 C21 C26 -171.2(4)
C2 P2 C21 C26 -50.1(5)
P1 P2 C21 C26 31.0(6)
N1 P1 C9 C14 150.8(4)
C3 P1 C9 C14 -89.0(5)
C1 P1 C9 C14 36.3(5)
P2 P1 C9 C14 113.8(4)
N1 P1 C9 C10 -31.3(5)
C3 P1 C9 C10 88.8(5)
C1 P1 C9 C10 -145.8(4)
P2 P1 C9 C10 -68.4(4)
C10 C9 C14 C13 1.0(8)
P1 C9 C14 C13 178.8(5)
C20 C15 C16 C17 -0.6(9)
P2 C15 C16 C17 -179.7(5)
C7 C8 C3 C4 1.4(8)
C7 C8 C3 P1 -170.5(5)
N1 P1 C3 C8 108.6(5)
C9 P1 C3 C8 -14.7(5)
C1 P1 C3 C8 -136.9(5)
P2 P1 C3 C8 134.7(4)
N1 P1 C3 C4 -63.4(5)
C9 P1 C3 C4 173.2(4)
C1 P1 C3 C4 51.0(5)
P2 P1 C3 C4 -37.4(5)
C3 C8 C7 C6 -1.2(9)
C14 C9 C10 C11 0.2(8)
P1 C9 C10 C11 -177.7(4)
P1 C1 C2 P2 27.8(4)
N1 P2 C2 C1 -13.9(4)
C15 P2 C2 C1 -134.0(4)
C21 P2 C2 C1 106.0(4)
P1 P2 C2 C1 -19.2(3)
C8 C7 C6 C5 0.4(10)
C13 C12 C11 C10 0.1(10)
C9 C10 C11 C12 -0.8(9)
C21 C26 C25 C24 -0.2(9)
C7 C6 C5 C4 0.1(10)
C26 C25 C24 C23 -1.4(9)
C22 C23 C24 C25 1.5(9)
C15 C16 C17 C18 1.6(9)
C19 C18 C17 C16 -1.7(10)
C26 C21 C22 C23 -1.7(9)
P2 C21 C22 C23 172.9(5)
C24 C23 C22 C21 0.1(9)
C16 C15 C20 C19 -0.3(9)
P2 C15 C20 C19 178.8(5)
C6 C5 C4 C3 0.1(9)
C8 C3 C4 C5 -0.9(8)
P1 C3 C4 C5 171.3(4)
C17 C18 C19 C20 0.7(10)
C15 C20 C19 C18 0.2(10)
C11 C12 C13 C14 1.2(10)
C9 C14 C13 C12 -1.7(10)
